data_4029388
loop_
_publ_author_name
'Hong, Fong-Jiao'
'Low, Yun-Yee'
'Chong, Kam-Weng'
'Thomas, Noel F.'
'Kam, Toh-Seok'

_publ_section_title
;
 Biomimetic oxidative dimerization of anodically generated stilbene
 radical cations: effect of aromatic substitution on product distribution
 and reaction pathways.
;
_journal_issue 10
_journal_name_full 'The Journal of organic chemistry'
_journal_page_first 4528
_journal_page_last 4543
_journal_paper_doi 10.1021/jo500559r
_journal_volume 79
_journal_year 2014
_chemical_formula_moiety 'C36 H38 O8'
_chemical_formula_sum 'C36 H38 O8'
_chemical_formula_weight 598.66
_chemical_melting_point 239.5(5)
_chemical_name_systematic
; 
 ? 
;
_space_group_IT_number 15
_symmetry_cell_setting monoclinic
_symmetry_space_group_name_Hall '-C 2yc'
_symmetry_space_group_name_H-M 'C 1 2/c 1'
_atom_sites_solution_hydrogens geom
_atom_sites_solution_primary direct
_atom_sites_solution_secondary difmap
_audit_creation_method SHELXL-97
_cell_angle_alpha 90.00
_cell_angle_beta 130.3770(10)
_cell_angle_gamma 90.00
_cell_formula_units_Z 4
_cell_length_a 27.2623(15)
_cell_length_b 7.9940(4)
_cell_length_c 18.8173(10)
_cell_measurement_reflns_used 9980
_cell_measurement_temperature 100(2)
_cell_measurement_theta_max 30.56
_cell_measurement_theta_min 2.73
_cell_volume 3124.1(3)
_computing_cell_refinement 'SAINT (Bruker, 2007)'
_computing_data_collection 'APEX2 (Bruker, 2007)'
_computing_data_reduction 'SAINT (Bruker, 2007)'
_computing_molecular_graphics 'X-SEED (Barbour, 2001)'
_computing_publication_material
;  
SHELXL-97 (Sheldrick, 2008), enCIFer (Allen et al., 2004),
;
_computing_structure_refinement
;  
SHELXL97 (Sheldrick, 2008), Olex2 (Dolomanov & Puschmann, 2009)
;
_computing_structure_solution 'SHELXS97 (Sheldrick, 2008)'
_diffrn_ambient_temperature 100(2)
_diffrn_measured_fraction_theta_full 1.000
_diffrn_measured_fraction_theta_max 1.000
_diffrn_measurement_device_type 'Bruker SMART APEX CCD'
_diffrn_measurement_method '\w scans'
_diffrn_radiation_monochromator graphite
_diffrn_radiation_source 'fine-focus sealed tube'
_diffrn_radiation_type MoK\a
_diffrn_radiation_wavelength 0.71073
_diffrn_reflns_av_R_equivalents 0.0256
_diffrn_reflns_av_sigmaI/netI 0.0172
_diffrn_reflns_limit_h_max 35
_diffrn_reflns_limit_h_min -35
_diffrn_reflns_limit_k_max 10
_diffrn_reflns_limit_k_min -10
_diffrn_reflns_limit_l_max 24
_diffrn_reflns_limit_l_min -24
_diffrn_reflns_number 19411
_diffrn_reflns_theta_full 25.00
_diffrn_reflns_theta_max 27.50
_diffrn_reflns_theta_min 1.96
_exptl_absorpt_coefficient_mu 0.089
_exptl_absorpt_correction_T_max 0.9601
_exptl_absorpt_correction_T_min 0.9475
_exptl_absorpt_correction_type multi-scan
_exptl_absorpt_process_details 'SADABS (Bruker, 2006)'
_exptl_crystal_colour colorless
_exptl_crystal_density_diffrn 1.273
_exptl_crystal_density_method 'not measured'
_exptl_crystal_description block
_exptl_crystal_F_000 1272
_exptl_crystal_size_max 0.61
_exptl_crystal_size_mid 0.59
_exptl_crystal_size_min 0.46
_refine_diff_density_max 0.331
_refine_diff_density_min -0.215
_refine_diff_density_rms 0.042
_refine_ls_extinction_method none
_refine_ls_goodness_of_fit_ref 1.001
_refine_ls_hydrogen_treatment constr
_refine_ls_matrix_type full
_refine_ls_number_parameters 202
_refine_ls_number_reflns 3603
_refine_ls_number_restraints 0
_refine_ls_restrained_S_all 1.001
_refine_ls_R_factor_all 0.0417
_refine_ls_R_factor_gt 0.0368
_refine_ls_shift/su_max 0.001
_refine_ls_shift/su_mean <0.001
_refine_ls_structure_factor_coef Fsqd
_refine_ls_weighting_details 'calc w=1/[\s^2^(Fo^2^)+(0.0548P)^2^+2.4795P] where P=(Fo^2^+2Fc^2^)/3'
_refine_ls_weighting_scheme calc
_refine_ls_wR_factor_gt 0.0969
_refine_ls_wR_factor_ref 0.1017
_reflns_number_gt 3191
_reflns_number_total 3603
_reflns_threshold_expression I>2\s(I))
_cod_data_source_file jo500559r_si_006.cif
_cod_data_source_block hfj_1347_0m
_cod_depositor_comments
;
The following automatic conversions were performed:

'_chemical_melting_point' value '239-240' was changed to '239.5(5)' -
the average value was taken and precision was
estimated.

'_symmetry_cell_setting' value 'Monoclinic' changed to
'monoclinic' according to
/usr/data/users/saulius/crontab/automatic-downloads/rss-feeds/ACS/lib/dictionaries/cif_core.dic
dictionary named 'cif_core.dic' version 2.4.2 from 2011-04-26.

Automatic conversion script
Id: cif_fix_values 2281 2013-09-26 08:29:07Z andrius 

 Adding full bibliography for 4029384--4029417.cif.
;
_cod_original_sg_symbol_H-M 'C 2/c'
_cod_database_code 4029388

loop_
_symmetry_equiv_pos_as_xyz
'x, y, z'
'-x, y, -z+1/2'
'x+1/2, y+1/2, z'
'-x+1/2, y+1/2, -z+1/2'
'-x, -y, -z'
'x, -y, z-1/2'
'-x+1/2, -y+1/2, -z'
'x+1/2, -y+1/2, z-1/2'

loop_
_atom_site_label
_atom_site_type_symbol
_atom_site_fract_x
_atom_site_fract_y
_atom_site_fract_z
_atom_site_U_iso_or_equiv
_atom_site_adp_type
_atom_site_occupancy
_atom_site_symmetry_multiplicity
_atom_site_calc_flag
_atom_site_refinement_flags
C8A C 0.96699(5) 0.15771(13) 0.23957(7) 0.0171(2) Uani 1 1 d .
H8A H 0.9409 0.2535 0.1966 0.020 Uiso 1 1 calc R
C3A C 0.87013(5) 0.04556(13) 0.37862(7) 0.0190(2) Uani 1 1 d .
H3A H 0.8722 -0.0295 0.4196 0.023 Uiso 1 1 calc R
C4A C 0.81499(5) 0.14142(13) 0.31559(7) 0.0186(2) Uani 1 1 d .
C2A C 0.92178(5) 0.06025(13) 0.38111(7) 0.0176(2) Uani 1 1 d .
H2A H 0.9590 -0.0064 0.4236 0.021 Uiso 1 1 calc R
C1A C 0.92021(5) 0.17107(13) 0.32243(7) 0.0168(2) Uani 1 1 d .
C7A C 0.97864(5) 0.18903(12) 0.33000(7) 0.0170(2) Uani 1 1 d .
H7A H 1.0133 0.1123 0.3798 0.020 Uiso 1 1 calc R
C9A C 0.92814(5) -0.00065(13) 0.19131(7) 0.0183(2) Uani 1 1 d .
C6A C 0.86471(5) 0.26573(13) 0.25963(7) 0.0198(2) Uani 1 1 d .
H6A H 0.8628 0.3411 0.2189 0.024 Uiso 1 1 calc R
C5A C 0.81190(5) 0.25180(13) 0.25551(7) 0.0204(2) Uani 1 1 d .
H5A H 0.7743 0.3168 0.2123 0.024 Uiso 1 1 calc R
C17A C 1.03963(5) 0.39923(14) 0.44796(7) 0.0193(2) Uani 1 1 d .
C10A C 0.94110(5) -0.14798(14) 0.24133(8) 0.0210(2) Uani 1 1 d .
H10A H 0.9732 -0.1467 0.3074 0.025 Uiso 1 1 calc R
C11A C 0.90836(6) -0.29516(14) 0.19694(8) 0.0240(2) Uani 1 1 d .
H11A H 0.9182 -0.3934 0.2324 0.029 Uiso 1 1 calc R
C14A C 0.87969(5) -0.00703(14) 0.09485(8) 0.0210(2) Uani 1 1 d .
H14A H 0.8692 0.0917 0.0594 0.025 Uiso 1 1 calc R
C12A C 0.86087(6) -0.29895(15) 0.09999(9) 0.0255(2) Uani 1 1 d .
C13A C 0.84591(5) -0.15457(16) 0.04840(8) 0.0250(2) Uani 1 1 d .
H13A H 0.8132 -0.1559 -0.0176 0.030 Uiso 1 1 calc R
C15A C 0.70694(6) 0.20248(17) 0.25052(10) 0.0322(3) Uani 1 1 d .
H15A H 0.7148 0.3233 0.2592 0.048 Uiso 1 1 calc R
H15B H 0.6761 0.1725 0.2589 0.048 Uiso 1 1 calc R
H15C H 0.6893 0.1714 0.1875 0.048 Uiso 1 1 calc R
C16A C 0.78758(7) -0.4667(2) -0.03651(10) 0.0401(3) Uani 1 1 d .
H16A H 0.7515 -0.3901 -0.0621 0.060 Uiso 1 1 calc R
H16B H 0.7715 -0.5818 -0.0541 0.060 Uiso 1 1 calc R
H16C H 0.8088 -0.4378 -0.0615 0.060 Uiso 1 1 calc R
O4A O 0.76615(4) 0.11515(10) 0.31766(6) 0.02351(19) Uani 1 1 d .
O17A O 1.06312(4) 0.29520(11) 0.50841(6) 0.0310(2) Uani 1 1 d .
O7A O 1.00119(4) 0.36248(9) 0.35626(5) 0.01869(17) Uani 1 1 d .
O12A O 0.83277(5) -0.45257(12) 0.06289(7) 0.0361(2) Uani 1 1 d .
C18A C 1.04678(6) 0.58440(14) 0.46361(8) 0.0243(2) Uani 1 1 d .
H18A H 1.0062 0.6316 0.4431 0.036 Uiso 1 1 calc R
H18B H 1.0576 0.6352 0.4279 0.036 Uiso 1 1 calc R
H18C H 1.0812 0.6076 0.5301 0.036 Uiso 1 1 calc R

loop_
_atom_site_aniso_label
_atom_site_aniso_U_11
_atom_site_aniso_U_22
_atom_site_aniso_U_33
_atom_site_aniso_U_23
_atom_site_aniso_U_13
_atom_site_aniso_U_12
C8A 0.0189(5) 0.0157(5) 0.0178(5) 0.0003(4) 0.0124(4) 0.0006(4)
C3A 0.0218(5) 0.0166(5) 0.0182(5) 0.0014(4) 0.0129(4) -0.0005(4)
C4A 0.0181(5) 0.0166(5) 0.0210(5) -0.0027(4) 0.0127(4) -0.0026(4)
C2A 0.0176(5) 0.0158(5) 0.0160(5) -0.0002(4) 0.0094(4) 0.0008(4)
C1A 0.0190(5) 0.0146(5) 0.0172(5) -0.0022(4) 0.0119(4) -0.0009(4)
C7A 0.0195(5) 0.0136(5) 0.0185(5) -0.0007(4) 0.0125(4) -0.0005(4)
C9A 0.0194(5) 0.0185(5) 0.0214(5) -0.0028(4) 0.0152(4) -0.0011(4)
C6A 0.0231(5) 0.0158(5) 0.0208(5) 0.0027(4) 0.0144(4) 0.0009(4)
C5A 0.0190(5) 0.0177(5) 0.0212(5) 0.0024(4) 0.0116(4) 0.0025(4)
C17A 0.0175(5) 0.0200(5) 0.0211(5) -0.0028(4) 0.0128(4) -0.0007(4)
C10A 0.0244(5) 0.0202(5) 0.0224(5) -0.0018(4) 0.0170(5) -0.0016(4)
C11A 0.0301(6) 0.0193(5) 0.0313(6) -0.0022(4) 0.0238(5) -0.0030(4)
C14A 0.0198(5) 0.0243(5) 0.0217(5) -0.0004(4) 0.0147(4) 0.0010(4)
C12A 0.0258(6) 0.0249(6) 0.0339(6) -0.0114(5) 0.0229(5) -0.0086(4)
C13A 0.0209(5) 0.0319(6) 0.0228(5) -0.0071(5) 0.0145(5) -0.0036(4)
C15A 0.0206(6) 0.0336(7) 0.0412(7) 0.0106(5) 0.0195(5) 0.0060(5)
C16A 0.0349(7) 0.0437(8) 0.0420(8) -0.0235(6) 0.0249(6) -0.0174(6)
O4A 0.0182(4) 0.0236(4) 0.0293(4) 0.0050(3) 0.0157(3) 0.0012(3)
O17A 0.0351(5) 0.0231(4) 0.0208(4) 0.0003(3) 0.0118(4) 0.0027(4)
O7A 0.0230(4) 0.0143(3) 0.0198(4) -0.0018(3) 0.0143(3) -0.0023(3)
O12A 0.0405(5) 0.0292(5) 0.0401(5) -0.0164(4) 0.0268(5) -0.0174(4)
C18A 0.0288(6) 0.0184(5) 0.0283(6) -0.0055(4) 0.0197(5) -0.0043(4)

loop_
_atom_type_symbol
_atom_type_description
_atom_type_scat_dispersion_real
_atom_type_scat_dispersion_imag
_atom_type_scat_source
C C 0.0033 0.0016 'International Tables Vol C Tables 4.2.6.8 and 6.1.1.4'
H H 0.0000 0.0000 'International Tables Vol C Tables 4.2.6.8 and 6.1.1.4'
O O 0.0106 0.0060 'International Tables Vol C Tables 4.2.6.8 and 6.1.1.4'

loop_
_geom_angle_atom_site_label_1
_geom_angle_atom_site_label_2
_geom_angle_atom_site_label_3
_geom_angle
_geom_angle_site_symmetry_1
_geom_angle_site_symmetry_3
C9A C8A C7A 111.23(8) . .
C9A C8A C8A 113.03(6) . 2_755
C7A C8A C8A 109.96(10) . 2_755
C9A C8A H8A 107.5 . .
C7A C8A H8A 107.5 . .
C8A C8A H8A 107.5 2_755 .
C2A C3A C4A 119.68(10) . .
C2A C3A H3A 120.2 . .
C4A C3A H3A 120.2 . .
O4A C4A C5A 124.75(10) . .
O4A C4A C3A 115.01(9) . .
C5A C4A C3A 120.24(10) . .
C3A C2A C1A 121.25(9) . .
C3A C2A H2A 119.4 . .
C1A C2A H2A 119.4 . .
C6A C1A C2A 118.42(10) . .
C6A C1A C7A 121.84(9) . .
C2A C1A C7A 119.73(9) . .
O7A C7A C1A 107.92(8) . .
O7A C7A C8A 105.55(8) . .
C1A C7A C8A 115.55(8) . .
O7A C7A H7A 109.2 . .
C1A C7A H7A 109.2 . .
C8A C7A H7A 109.2 . .
C14A C9A C10A 117.28(10) . .
C14A C9A C8A 121.06(9) . .
C10A C9A C8A 121.62(9) . .
C1A C6A C5A 121.22(10) . .
C1A C6A H6A 119.4 . .
C5A C6A H6A 119.4 . .
C4A C5A C6A 119.19(10) . .
C4A C5A H5A 120.4 . .
C6A C5A H5A 120.4 . .
O17A C17A O7A 123.69(10) . .
O17A C17A C18A 125.09(10) . .
O7A C17A C18A 111.18(9) . .
C11A C10A C9A 121.71(10) . .
C11A C10A H10A 119.1 . .
C9A C10A H10A 119.1 . .
C10A C11A C12A 119.84(11) . .
C10A C11A H11A 120.1 . .
C12A C11A H11A 120.1 . .
C9A C14A C13A 122.00(10) . .
C9A C14A H14A 119.0 . .
C13A C14A H14A 119.0 . .
O12A C12A C13A 124.95(11) . .
O12A C12A C11A 115.05(11) . .
C13A C12A C11A 119.99(10) . .
C12A C13A C14A 119.16(10) . .
C12A C13A H13A 120.4 . .
C14A C13A H13A 120.4 . .
O4A C15A H15A 109.5 . .
O4A C15A H15B 109.5 . .
H15A C15A H15B 109.5 . .
O4A C15A H15C 109.5 . .
H15A C15A H15C 109.5 . .
H15B C15A H15C 109.5 . .
O12A C16A H16A 109.5 . .
O12A C16A H16B 109.5 . .
H16A C16A H16B 109.5 . .
O12A C16A H16C 109.5 . .
H16A C16A H16C 109.5 . .
H16B C16A H16C 109.5 . .
C4A O4A C15A 117.41(9) . .
C17A O7A C7A 116.46(8) . .
C12A O12A C16A 117.34(11) . .
C17A C18A H18A 109.5 . .
C17A C18A H18B 109.5 . .
H18A C18A H18B 109.5 . .
C17A C18A H18C 109.5 . .
H18A C18A H18C 109.5 . .
H18B C18A H18C 109.5 . .

loop_
_geom_bond_atom_site_label_1
_geom_bond_atom_site_label_2
_geom_bond_distance
_geom_bond_site_symmetry_2
C8A C9A 1.5175(14) .
C8A C7A 1.5360(14) .
C8A C8A 1.574(2) 2_755
C8A H8A 1.0000 .
C3A C2A 1.3831(15) .
C3A C4A 1.3942(15) .
C3A H3A 0.9500 .
C4A O4A 1.3731(13) .
C4A C5A 1.3929(15) .
C2A C1A 1.3946(14) .
C2A H2A 0.9500 .
C1A C6A 1.3935(15) .
C1A C7A 1.5114(14) .
C7A O7A 1.4666(12) .
C7A H7A 1.0000 .
C9A C14A 1.3913(15) .
C9A C10A 1.4024(15) .
C6A C5A 1.3952(15) .
C6A H6A 0.9500 .
C5A H5A 0.9500 .
C17A O17A 1.2049(14) .
C17A O7A 1.3488(13) .
C17A C18A 1.4971(15) .
C10A C11A 1.3830(15) .
C10A H10A 0.9500 .
C11A C12A 1.3946(17) .
C11A H11A 0.9500 .
C14A C13A 1.4001(16) .
C14A H14A 0.9500 .
C12A O12A 1.3746(14) .
C12A C13A 1.3885(18) .
C13A H13A 0.9500 .
C15A O4A 1.4307(14) .
C15A H15A 0.9800 .
C15A H15B 0.9800 .
C15A H15C 0.9800 .
C16A O12A 1.4295(17) .
C16A H16A 0.9800 .
C16A H16B 0.9800 .
C16A H16C 0.9800 .
C18A H18A 0.9800 .
C18A H18B 0.9800 .
C18A H18C 0.9800 .
